data_7003868
loop_
_publ_author_name
'Li, Zhengwen'
'Lee, Don Kuen'
'Coulter, Michael'
'Rodriguez, Leonard N. J.'
'Gordon, Roy G.'

_publ_section_title
;
 Synthesis and characterization of volatile liquid cobalt amidinates
;
_journal_issue 19
_journal_name_full 'Dalton Transactions'
_journal_page_first 2592
_journal_page_last 2597
_journal_paper_doi 10.1039/b800712h
_journal_year 2008
_chemical_formula_sum 'C20 H42 Co N4'
_chemical_formula_weight 397.51
_chemical_name_systematic
;
?
;
_space_group_IT_number 41
_symmetry_cell_setting orthorhombic
_symmetry_space_group_name_Hall 'A 2 -2ab'
_symmetry_space_group_name_H-M 'A b a 2'
_atom_sites_solution_hydrogens geom
_atom_sites_solution_primary direct
_atom_sites_solution_secondary difmap
_audit_creation_method SHELXL-97
_cell_angle_alpha 90.00
_cell_angle_beta 90.00
_cell_angle_gamma 90.00
_cell_formula_units_Z 4
_cell_length_a 14.528(2)
_cell_length_b 13.9928(17)
_cell_length_c 11.8948(17)
_cell_measurement_reflns_used 932
_cell_measurement_temperature 193(2)
_cell_measurement_theta_max 27.87
_cell_measurement_theta_min 2.65
_cell_volume 2418.1(6)
_computing_cell_refinement 'SMART (BRUKER, V5.625, 2001)'
_computing_data_collection 'ASTRO (BRUKER, V5.007, 1997)'
_computing_data_reduction 'SAINT (BRUKER, V6.22, 2001)'
_computing_molecular_graphics 'SHELXTL (BRUKER, 2000, V6.1)'
_computing_publication_material 'XCIF (Sheldrick and BRUKER, 1997, V5.1)'
_computing_structure_refinement 'SHELXL-97 (Sheldrick, 1997)'
_computing_structure_solution 'SHELXS-97 (Sheldrick, 1990)'
_diffrn_ambient_temperature 193(2)
_diffrn_detector_area_resol_mean 836.6
_diffrn_measured_fraction_theta_full 0.995
_diffrn_measured_fraction_theta_max 0.995
_diffrn_measurement_device_type 'Bruker CCD'
_diffrn_measurement_method '\w, 0.3 deg'
_diffrn_radiation_monochromator graphite
_diffrn_radiation_source 'normal-focus sealed tube'
_diffrn_radiation_type MoK\a
_diffrn_radiation_wavelength 0.71073
_diffrn_reflns_av_R_equivalents 0.0366
_diffrn_reflns_av_sigmaI/netI 0.0237
_diffrn_reflns_limit_h_max 19
_diffrn_reflns_limit_h_min -15
_diffrn_reflns_limit_k_max 12
_diffrn_reflns_limit_k_min -18
_diffrn_reflns_limit_l_max 15
_diffrn_reflns_limit_l_min -15
_diffrn_reflns_number 7739
_diffrn_reflns_theta_full 27.88
_diffrn_reflns_theta_max 27.88
_diffrn_reflns_theta_min 2.65
_diffrn_standards_decay_% <1
_diffrn_standards_interval_count 0
_diffrn_standards_number 0
_exptl_absorpt_coefficient_mu 0.719
_exptl_absorpt_correction_T_max 0.8696
_exptl_absorpt_correction_T_min 0.8696
_exptl_absorpt_correction_type empirical
_exptl_absorpt_process_details SADABS
_exptl_crystal_colour blue
_exptl_crystal_density_diffrn 1.092
_exptl_crystal_density_method 'not measured'
_exptl_crystal_description cube
_exptl_crystal_F_000 868
_exptl_crystal_size_max 0.20
_exptl_crystal_size_mid 0.20
_exptl_crystal_size_min 0.20
_refine_diff_density_max 0.387
_refine_diff_density_min -0.211
_refine_diff_density_rms 0.044
_refine_ls_abs_structure_details 'Flack H D (1983), Acta Cryst. A39, 876-881'
_refine_ls_abs_structure_Flack 0.02(2)
_refine_ls_extinction_method none
_refine_ls_goodness_of_fit_ref 1.215
_refine_ls_hydrogen_treatment constr
_refine_ls_matrix_type full
_refine_ls_number_parameters 121
_refine_ls_number_reflns 2860
_refine_ls_number_restraints 1
_refine_ls_restrained_S_all 1.215
_refine_ls_R_factor_all 0.0376
_refine_ls_R_factor_gt 0.0360
_refine_ls_shift/su_max 0.000
_refine_ls_shift/su_mean 0.000
_refine_ls_structure_factor_coef Fsqd
_refine_ls_weighting_details 'calc w=1/[\s^2^(Fo^2^)+(0.0349P)^2^+1.6402P] where P=(Fo^2^+2Fc^2^)/3'
_refine_ls_weighting_scheme calc
_refine_ls_wR_factor_gt 0.0887
_refine_ls_wR_factor_ref 0.0898
_reflns_number_gt 2768
_reflns_number_total 2860
_reflns_threshold_expression >2sigma(I)
_cod_data_source_file b800712h.txt
_cod_data_source_block rg15
_cod_depositor_comments
;
The following automatic conversions were performed:
'_symmetry_cell_setting' value 'Orthorhombic' changed to 'orthorhombic'
according to '/home/saulius/struct/CIF-dictionaries/cif_core.dic'
dictionary named 'cif_core.dic' version 2.4.1 from
2010-06-29.

'_exptl_absorpt_correction_type' value 'Empirical' changed to
'empirical' according to
'/home/saulius/struct/CIF-dictionaries/cif_core.dic' dictionary named
'cif_core.dic' version 2.4.1 from 2010-06-29.

Automatic conversion script
Id: cif_fix_enum 1527 2010-12-29 10:47:43Z saulius 
;
_cod_original_cell_volume 2418.0(6)
_cod_original_sg_symbol_H-M Aba2
_cod_database_code 7003868

loop_
_symmetry_equiv_pos_as_xyz
'x, y, z'
'-x, -y, z'
'x+1/2, -y+1/2, z'
'-x+1/2, y+1/2, z'
'x, y+1/2, z+1/2'
'-x, -y+1/2, z+1/2'
'x+1/2, -y+1, z+1/2'
'-x+1/2, y+1, z+1/2'

loop_
_atom_site_label
_atom_site_type_symbol
_atom_site_fract_x
_atom_site_fract_y
_atom_site_fract_z
_atom_site_U_iso_or_equiv
_atom_site_adp_type
_atom_site_occupancy
_atom_site_symmetry_multiplicity
_atom_site_calc_flag
_atom_site_refinement_flags
_atom_site_disorder_assembly
_atom_site_disorder_group
Co1 Co 0.5000 1.0000 0.83777(6) 0.03043(10) Uani 1 2 d S . .
N1 N 0.46711(12) 0.87164(13) 0.77512(17) 0.0335(4) Uani 1 1 d . . .
N2 N 0.37836(11) 0.94904(12) 0.89166(16) 0.0324(4) Uani 1 1 d . . .
C1 C 0.38750(12) 0.87016(13) 0.8292(2) 0.0302(4) Uani 1 1 d . . .
C2 C 0.31699(15) 0.79064(16) 0.8224(3) 0.0448(6) Uani 1 1 d . . .
H2A H 0.3196 0.7609 0.7479 0.067 Uiso 1 1 calc R . .
H2B H 0.2553 0.8170 0.8350 0.067 Uiso 1 1 calc R . .
H2C H 0.3304 0.7426 0.8801 0.067 Uiso 1 1 calc R . .
C3 C 0.50862(15) 0.79875(18) 0.7012(2) 0.0362(5) Uani 1 1 d . . .
C4 C 0.60408(19) 0.8353(2) 0.6742(3) 0.0554(7) Uani 1 1 d . . .
H4A H 0.5994 0.8980 0.6379 0.083 Uiso 1 1 calc R . .
H4B H 0.6349 0.7905 0.6234 0.083 Uiso 1 1 calc R . .
H4C H 0.6397 0.8412 0.7438 0.083 Uiso 1 1 calc R . .
C5 C 0.4560(2) 0.7894(3) 0.5900(3) 0.0602(7) Uani 1 1 d . . .
H5A H 0.3945 0.7635 0.6046 0.090 Uiso 1 1 calc R . .
H5B H 0.4895 0.7463 0.5396 0.090 Uiso 1 1 calc R . .
H5C H 0.4505 0.8524 0.5548 0.090 Uiso 1 1 calc R . .
C6 C 0.5171(2) 0.7011(2) 0.7577(3) 0.0609(8) Uani 1 1 d . . .
H6A H 0.5475 0.7084 0.8308 0.091 Uiso 1 1 calc R . .
H6B H 0.5537 0.6585 0.7100 0.091 Uiso 1 1 calc R . .
H6C H 0.4556 0.6738 0.7687 0.091 Uiso 1 1 calc R . .
C7 C 0.29910(15) 0.98061(16) 0.95833(19) 0.0334(4) Uani 1 1 d . . .
C8 C 0.33043(19) 1.0748(2) 1.0127(3) 0.0536(7) Uani 1 1 d . . .
H8A H 0.3841 1.0628 1.0607 0.080 Uiso 1 1 calc R . .
H8B H 0.2802 1.1010 1.0584 0.080 Uiso 1 1 calc R . .
H8C H 0.3470 1.1207 0.9539 0.080 Uiso 1 1 calc R . .
C9 C 0.21477(19) 1.00183(18) 0.8849(3) 0.0489(6) Uani 1 1 d . . .
H9A H 0.2330 1.0425 0.8216 0.073 Uiso 1 1 calc R . .
H9B H 0.1681 1.0348 0.9299 0.073 Uiso 1 1 calc R . .
H9C H 0.1893 0.9417 0.8562 0.073 Uiso 1 1 calc R . .
C10 C 0.2740(2) 0.9109(2) 1.0530(3) 0.0574(7) Uani 1 1 d . . .
H10A H 0.2502 0.8515 1.0205 0.086 Uiso 1 1 calc R . .
H10B H 0.2268 0.9397 1.1011 0.086 Uiso 1 1 calc R . .
H10C H 0.3289 0.8970 1.0980 0.086 Uiso 1 1 calc R . .

loop_
_atom_site_aniso_label
_atom_site_aniso_U_11
_atom_site_aniso_U_22
_atom_site_aniso_U_33
_atom_site_aniso_U_23
_atom_site_aniso_U_13
_atom_site_aniso_U_12
Co1 0.02412(16) 0.02659(16) 0.04059(18) 0.000 0.000 -0.00412(13)
N1 0.0291(8) 0.0291(8) 0.0423(9) -0.0077(8) 0.0030(8) -0.0032(7)
N2 0.0263(8) 0.0265(8) 0.0443(9) -0.0013(7) 0.0048(7) -0.0045(6)
C1 0.0265(7) 0.0279(8) 0.0363(10) 0.0027(10) -0.0041(9) -0.0034(6)
C2 0.0375(11) 0.0340(10) 0.0631(17) -0.0050(11) 0.0082(11) -0.0125(8)
C3 0.0361(11) 0.0336(11) 0.0387(11) -0.0080(9) 0.0030(9) 0.0024(8)
C4 0.0443(14) 0.0562(15) 0.0657(17) -0.0233(14) 0.0181(13) -0.0025(12)
C5 0.0623(17) 0.0713(19) 0.0470(14) -0.0184(15) -0.0085(14) 0.0071(15)
C6 0.0724(19) 0.0457(15) 0.0644(18) 0.0073(14) 0.0210(15) 0.0236(14)
C7 0.0274(9) 0.0332(10) 0.0396(11) 0.0008(9) 0.0039(8) 0.0011(8)
C8 0.0451(14) 0.0558(16) 0.0599(15) -0.0236(13) 0.0115(13) -0.0025(12)
C9 0.0346(12) 0.0560(16) 0.0559(14) -0.0008(13) -0.0022(11) 0.0105(10)
C10 0.0512(15) 0.0664(18) 0.0547(15) 0.0163(14) 0.0158(12) 0.0104(14)

loop_
_atom_type_symbol
_atom_type_description
_atom_type_scat_dispersion_real
_atom_type_scat_dispersion_imag
_atom_type_scat_source
C C 0.0033 0.0016 'International Tables Vol C Tables 4.2.6.8 and 6.1.1.4'
H H 0.0000 0.0000 'International Tables Vol C Tables 4.2.6.8 and 6.1.1.4'
N N 0.0061 0.0033 'International Tables Vol C Tables 4.2.6.8 and 6.1.1.4'
Co Co 0.3494 0.9721 'International Tables Vol C Tables 4.2.6.8 and 6.1.1.4'

loop_
_geom_angle_atom_site_label_1
_geom_angle_atom_site_label_2
_geom_angle_atom_site_label_3
_geom_angle
_geom_angle_site_symmetry_1
_geom_angle_site_symmetry_3
_geom_angle_publ_flag
N1 Co1 N1 136.30(12) 2_675 . ?
N1 Co1 N2 130.28(7) 2_675 . ?
N1 Co1 N2 65.84(7) . . ?
N1 Co1 N2 65.84(7) 2_675 2_675 ?
N1 Co1 N2 130.28(7) . 2_675 ?
N2 Co1 N2 142.81(12) . 2_675 ?
N1 Co1 C1 144.11(8) 2_675 . ?
N1 Co1 C1 32.72(7) . . ?
N2 Co1 C1 33.13(7) . . ?
N2 Co1 C1 149.78(7) 2_675 . ?
N1 Co1 C1 32.72(7) 2_675 2_675 ?
N1 Co1 C1 144.11(8) . 2_675 ?
N2 Co1 C1 149.79(7) . 2_675 ?
N2 Co1 C1 33.13(7) 2_675 2_675 ?
C1 Co1 C1 175.19(13) . 2_675 ?
C1 N1 C3 129.48(18) . . ?
C1 N1 Co1 92.40(13) . . ?
C3 N1 Co1 138.10(14) . . ?
C1 N2 C7 128.85(17) . . ?
C1 N2 Co1 91.62(12) . . ?
C7 N2 Co1 139.10(14) . . ?
N1 C1 N2 110.11(16) . . ?
N1 C1 C2 125.2(2) . . ?
N2 C1 C2 124.64(19) . . ?
N1 C1 Co1 54.88(10) . . ?
N2 C1 Co1 55.25(9) . . ?
C2 C1 Co1 179.10(18) . . ?
C1 C2 H2A 109.5 . . ?
C1 C2 H2B 109.5 . . ?
H2A C2 H2B 109.5 . . ?
C1 C2 H2C 109.5 . . ?
H2A C2 H2C 109.5 . . ?
H2B C2 H2C 109.5 . . ?
N1 C3 C4 105.50(19) . . ?
N1 C3 C6 112.9(2) . . ?
C4 C3 C6 108.8(2) . . ?
N1 C3 C5 111.7(2) . . ?
C4 C3 C5 107.6(2) . . ?
C6 C3 C5 110.1(2) . . ?
C3 C4 H4A 109.5 . . ?
C3 C4 H4B 109.5 . . ?
H4A C4 H4B 109.5 . . ?
C3 C4 H4C 109.5 . . ?
H4A C4 H4C 109.5 . . ?
H4B C4 H4C 109.5 . . ?
C3 C5 H5A 109.5 . . ?
C3 C5 H5B 109.5 . . ?
H5A C5 H5B 109.5 . . ?
C3 C5 H5C 109.5 . . ?
H5A C5 H5C 109.5 . . ?
H5B C5 H5C 109.5 . . ?
C3 C6 H6A 109.5 . . ?
C3 C6 H6B 109.5 . . ?
H6A C6 H6B 109.5 . . ?
C3 C6 H6C 109.5 . . ?
H6A C6 H6C 109.5 . . ?
H6B C6 H6C 109.5 . . ?
N2 C7 C9 112.2(2) . . ?
N2 C7 C10 113.10(19) . . ?
C9 C7 C10 110.6(2) . . ?
N2 C7 C8 104.68(18) . . ?
C9 C7 C8 108.1(2) . . ?
C10 C7 C8 107.8(2) . . ?
C7 C8 H8A 109.5 . . ?
C7 C8 H8B 109.5 . . ?
H8A C8 H8B 109.5 . . ?
C7 C8 H8C 109.5 . . ?
H8A C8 H8C 109.5 . . ?
H8B C8 H8C 109.5 . . ?
C7 C9 H9A 109.5 . . ?
C7 C9 H9B 109.5 . . ?
H9A C9 H9B 109.5 . . ?
C7 C9 H9C 109.5 . . ?
H9A C9 H9C 109.5 . . ?
H9B C9 H9C 109.5 . . ?
C7 C10 H10A 109.5 . . ?
C7 C10 H10B 109.5 . . ?
H10A C10 H10B 109.5 . . ?
C7 C10 H10C 109.5 . . ?
H10A C10 H10C 109.5 . . ?
H10B C10 H10C 109.5 . . ?

loop_
_geom_bond_atom_site_label_1
_geom_bond_atom_site_label_2
_geom_bond_distance
_geom_bond_site_symmetry_2
_geom_bond_publ_flag
Co1 N1 2.0025(18) 2_675 ?
Co1 N1 2.0025(18) . ?
Co1 N2 2.0105(17) . ?
Co1 N2 2.0105(17) 2_675 ?
Co1 C1 2.4459(18) . ?
Co1 C1 2.4460(18) 2_675 ?
N1 C1 1.323(3) . ?
N1 C3 1.475(3) . ?
N2 C1 1.337(3) . ?
N2 C7 1.466(3) . ?
C1 C2 1.515(3) . ?
C2 H2A 0.9800 . ?
C2 H2B 0.9800 . ?
C2 H2C 0.9800 . ?
C3 C4 1.513(3) . ?
C3 C6 1.527(4) . ?
C3 C5 1.533(4) . ?
C4 H4A 0.9800 . ?
C4 H4B 0.9800 . ?
C4 H4C 0.9800 . ?
C5 H5A 0.9800 . ?
C5 H5B 0.9800 . ?
C5 H5C 0.9800 . ?
C6 H6A 0.9800 . ?
C6 H6B 0.9800 . ?
C6 H6C 0.9800 . ?
C7 C9 1.534(3) . ?
C7 C10 1.534(4) . ?
C7 C8 1.537(3) . ?
C8 H8A 0.9800 . ?
C8 H8B 0.9800 . ?
C8 H8C 0.9800 . ?
C9 H9A 0.9800 . ?
C9 H9B 0.9800 . ?
C9 H9C 0.9800 . ?
C10 H10A 0.9800 . ?
C10 H10B 0.9800 . ?
C10 H10C 0.9800 . ?

loop_
_geom_torsion_atom_site_label_1
_geom_torsion_atom_site_label_2
_geom_torsion_atom_site_label_3
_geom_torsion_atom_site_label_4
_geom_torsion
_geom_torsion_site_symmetry_1
_geom_torsion_site_symmetry_2
_geom_torsion_site_symmetry_3
_geom_torsion_site_symmetry_4
_geom_torsion_publ_flag
N1 Co1 N1 C1 -122.72(14) 2_675 . . . ?
N2 Co1 N1 C1 1.08(13) . . . . ?
N2 Co1 N1 C1 140.94(15) 2_675 . . . ?
C1 Co1 N1 C1 -173.59(17) 2_675 . . . ?
N1 Co1 N1 C3 59.1(2) 2_675 . . . ?
N2 Co1 N1 C3 -177.1(3) . . . . ?
N2 Co1 N1 C3 -37.3(3) 2_675 . . . ?
C1 Co1 N1 C3 -178.2(3) . . . . ?
C1 Co1 N1 C3 8.2(3) 2_675 . . . ?
N1 Co1 N2 C1 130.12(14) 2_675 . . . ?
N1 Co1 N2 C1 -1.07(12) . . . . ?
N2 Co1 N2 C1 -126.61(13) 2_675 . . . ?
C1 Co1 N2 C1 172.7(2) 2_675 . . . ?
N1 Co1 N2 C7 -42.2(3) 2_675 . . . ?
N1 Co1 N2 C7 -173.4(3) . . . . ?
N2 Co1 N2 C7 61.1(2) 2_675 . . . ?
C1 Co1 N2 C7 -172.3(3) . . . . ?
C1 Co1 N2 C7 0.4(3) 2_675 . . . ?
C3 N1 C1 N2 176.9(2) . . . . ?
Co1 N1 C1 N2 -1.58(18) . . . . ?
C3 N1 C1 C2 -2.6(4) . . . . ?
Co1 N1 C1 C2 178.9(2) . . . . ?
C3 N1 C1 Co1 178.5(3) . . . . ?
C7 N2 C1 N1 175.1(2) . . . . ?
Co1 N2 C1 N1 1.57(18) . . . . ?
C7 N2 C1 C2 -5.4(4) . . . . ?
Co1 N2 C1 C2 -178.9(2) . . . . ?
C7 N2 C1 Co1 173.5(3) . . . . ?
N1 Co1 C1 N1 97.5(2) 2_675 . . . ?
N2 Co1 C1 N1 -178.2(2) . . . . ?
N2 Co1 C1 N1 -72.8(2) 2_675 . . . ?
C1 Co1 C1 N1 51.39(13) 2_675 . . . ?
N1 Co1 C1 N2 -84.30(19) 2_675 . . . ?
N1 Co1 C1 N2 178.2(2) . . . . ?
N2 Co1 C1 N2 105.4(2) 2_675 . . . ?
C1 Co1 C1 N2 -130.42(12) 2_675 . . . ?
N1 Co1 C1 C2 -1(13) 2_675 . . . ?
N1 Co1 C1 C2 -98(13) . . . . ?
N2 Co1 C1 C2 84(13) . . . . ?
N2 Co1 C1 C2 -171(100) 2_675 . . . ?
C1 Co1 C1 C2 -47(13) 2_675 . . . ?
C1 N1 C3 C4 -174.0(3) . . . . ?
Co1 N1 C3 C4 3.7(3) . . . . ?
C1 N1 C3 C6 -55.3(3) . . . . ?
Co1 N1 C3 C6 122.4(3) . . . . ?
C1 N1 C3 C5 69.4(3) . . . . ?
Co1 N1 C3 C5 -112.9(3) . . . . ?
C1 N2 C7 C9 -64.1(3) . . . . ?
Co1 N2 C7 C9 105.9(2) . . . . ?
C1 N2 C7 C10 61.8(3) . . . . ?
Co1 N2 C7 C10 -128.2(2) . . . . ?
C1 N2 C7 C8 178.9(2) . . . . ?
Co1 N2 C7 C8 -11.0(3) . . . . ?
